data_2239110
loop_
_publ_author_name
'Laram\'ee, Baptiste'
'Hanan, Garry S.'

_publ_section_title
;
 <i>trans</i>-Dichloridobis(pyridazine-\k<i>N</i>)palladium(II)
;
_journal_issue 1
_journal_name_full 'Acta Crystallographica Section E'
_journal_page_first m17
_journal_paper_doi 10.1107/S1600536813032716
_journal_volume 70
_journal_year 2014
_chemical_formula_iupac '[Pd Cl2 (C4 H4 N2)2]'
_chemical_formula_moiety 'C8 H8 Cl2 N4 Pd'
_chemical_formula_sum 'C8 H8 Cl2 N4 Pd'
_chemical_formula_weight 337.48
_chemical_name_systematic
;
<i>trans</i>-Dichloridobis(pyridazine-\k<i>N</i>)palladium(II)
;
_space_group_IT_number 2
_symmetry_cell_setting triclinic
_symmetry_space_group_name_Hall '-P 1'
_symmetry_space_group_name_H-M 'P -1'
_atom_sites_solution_hydrogens geom
_atom_sites_solution_primary direct
_atom_sites_solution_secondary difmap
_audit_creation_method SHELXL-97
_cell_angle_alpha 84.6140(10)
_cell_angle_beta 67.6820(10)
_cell_angle_gamma 63.1340(10)
_cell_formula_units_Z 2
_cell_length_a 7.99100(10)
_cell_length_b 8.42730(10)
_cell_length_c 9.6172(2)
_cell_measurement_reflns_used 9992
_cell_measurement_temperature 150(2)
_cell_measurement_theta_max 70.86
_cell_measurement_theta_min 5.91
_cell_volume 532.088(16)
_computing_cell_refinement 'SAINT (Bruker, 2011)'
_computing_data_collection 'APEX2 (Bruker, 2011)'
_computing_data_reduction 'SAINT (Bruker , 2011)'
_computing_molecular_graphics 'SHELXTL (Sheldrick, 2008)'
_computing_publication_material 'publCIF (Westrip, 2010)'
_computing_structure_refinement 'SHELXL97 (Sheldrick, 2008)'
_computing_structure_solution 'SHELXS97 (Sheldrick, 2008)'
_diffrn_ambient_temperature 150(2)
_diffrn_measured_fraction_theta_full 0.859
_diffrn_measured_fraction_theta_max 0.957
_diffrn_measurement_device_type 'Bruker APEXII CCD'
_diffrn_measurement_method '\f and \w scans'
_diffrn_radiation_monochromator graphite
_diffrn_radiation_source 'fine-focus sealed tube'
_diffrn_radiation_type CuK\a
_diffrn_radiation_wavelength 1.54178
_diffrn_reflns_av_R_equivalents 0.0175
_diffrn_reflns_av_sigmaI/netI 0.0093
_diffrn_reflns_limit_h_max 9
_diffrn_reflns_limit_h_min -9
_diffrn_reflns_limit_k_max 10
_diffrn_reflns_limit_k_min -9
_diffrn_reflns_limit_l_max 11
_diffrn_reflns_limit_l_min -11
_diffrn_reflns_number 13678
_diffrn_reflns_theta_full 25.00
_diffrn_reflns_theta_max 70.93
_diffrn_reflns_theta_min 4.99
_exptl_absorpt_coefficient_mu 18.454
_exptl_absorpt_correction_T_max 0.2598
_exptl_absorpt_correction_T_min 0.2155
_exptl_absorpt_correction_type multi-scan
_exptl_absorpt_process_details '(SADABS; Sheldrick, 1996)'
_exptl_crystal_colour brown
_exptl_crystal_density_diffrn 2.106
_exptl_crystal_density_method 'not measured'
_exptl_crystal_description block
_exptl_crystal_F_000 328
_exptl_crystal_size_max 0.08
_exptl_crystal_size_mid 0.06
_exptl_crystal_size_min 0.06
_refine_diff_density_max 0.973
_refine_diff_density_min -0.745
_refine_ls_extinction_method none
_refine_ls_goodness_of_fit_ref 1.065
_refine_ls_hydrogen_treatment constr
_refine_ls_matrix_type full
_refine_ls_number_parameters 139
_refine_ls_number_reflns 1971
_refine_ls_number_restraints 0
_refine_ls_restrained_S_all 1.065
_refine_ls_R_factor_all 0.0229
_refine_ls_R_factor_gt 0.0228
_refine_ls_shift/su_max 0.000
_refine_ls_shift/su_mean 0.000
_refine_ls_structure_factor_coef Fsqd
_refine_ls_weighting_details 'calc w=1/[\s^2^(Fo^2^)+(0.0456P)^2^+0.8794P] where P=(Fo^2^+2Fc^2^)/3'
_refine_ls_weighting_scheme calc
_refine_ls_wR_factor_gt 0.0677
_refine_ls_wR_factor_ref 0.0680
_reflns_number_gt 1957
_reflns_number_total 1971
_reflns_threshold_expression I>2sigma(I)
_cod_data_source_file nk2214sup1.cif
_cod_data_source_block I
_cod_database_code 2239110
_cod_database_fobs_code 2239110

loop_
_symmetry_equiv_pos_as_xyz
'x, y, z'
'-x, -y, -z'

loop_
_atom_site_type_symbol
_atom_site_label
_atom_site_fract_x
_atom_site_fract_y
_atom_site_fract_z
_atom_site_U_iso_or_equiv
_atom_site_adp_type
_atom_site_calc_flag
_atom_site_refinement_flags
_atom_site_occupancy
_atom_site_symmetry_multiplicity
Pd Pd1 0.5000 0.5000 1.0000 0.01106(11) Uani d S 1 2
Cl Cl1 0.18605(9) 0.51044(8) 1.13317(7) 0.01691(15) Uani d . 1 1
N N1 0.3652(3) 0.7675(3) 1.0036(3) 0.0132(5) Uani d . 1 1
N N2 0.3068(3) 0.8322(3) 0.8878(3) 0.0170(5) Uani d . 1 1
C C1 0.2179(4) 1.0087(4) 0.8859(3) 0.0162(5) Uani d . 1 1
H H1 0.1750 1.0556 0.8050 0.019 Uiso calc R 1 1
C C2 0.1834(4) 1.1295(4) 0.9954(3) 0.0171(6) Uani d . 1 1
H H2 0.1207 1.2548 0.9892 0.021 Uiso calc R 1 1
C C3 0.2440(4) 1.0592(4) 1.1123(3) 0.0186(6) Uani d . 1 1
H H3 0.2238 1.1347 1.1906 0.022 Uiso calc R 1 1
C C4 0.3358(4) 0.8747(4) 1.1130(3) 0.0166(5) Uani d . 1 1
H H4 0.3785 0.8237 1.1932 0.020 Uiso calc R 1 1
Pd Pd2 0.5000 0.0000 0.5000 0.01214(11) Uani d S 1 2
Cl Cl2 0.20050(9) 0.03267(8) 0.49612(7) 0.01848(16) Uani d . 1 1
N N3 0.3747(3) 0.2644(3) 0.5494(3) 0.0141(5) Uani d . 1 1
N N4 0.3653(3) 0.3203(3) 0.6799(3) 0.0169(5) Uani d . 1 1
C C5 0.2860(4) 0.4951(4) 0.7117(3) 0.0175(5) Uani d . 1 1
H H5 0.2774 0.5357 0.8042 0.021 Uiso calc R 1 1
C C6 0.2145(4) 0.6235(4) 0.6188(4) 0.0191(6) Uani d . 1 1
H H6 0.1618 0.7473 0.6452 0.023 Uiso calc R 1 1
C C7 0.2239(4) 0.5624(4) 0.4878(3) 0.0196(6) Uani d . 1 1
H H7 0.1769 0.6429 0.4197 0.023 Uiso calc R 1 1
C C8 0.3034(4) 0.3806(4) 0.4574(3) 0.0156(5) Uani d . 1 1
H H8 0.3078 0.3366 0.3680 0.019 Uiso calc R 1 1

loop_
_atom_site_aniso_label
_atom_site_aniso_U_11
_atom_site_aniso_U_22
_atom_site_aniso_U_33
_atom_site_aniso_U_12
_atom_site_aniso_U_13
_atom_site_aniso_U_23
Pd1 0.01260(16) 0.00575(16) 0.01452(16) -0.00218(11) -0.00736(11) 0.00139(10)
Cl1 0.0152(3) 0.0133(3) 0.0216(3) -0.0055(2) -0.0080(2) 0.0037(2)
N1 0.0136(10) 0.0093(11) 0.0164(11) -0.0043(9) -0.0067(9) 0.0027(9)
N2 0.0188(11) 0.0152(12) 0.0160(11) -0.0060(9) -0.0078(9) 0.0023(9)
C1 0.0147(12) 0.0135(13) 0.0184(12) -0.0041(10) -0.0077(10) 0.0048(10)
C2 0.0139(13) 0.0115(14) 0.0226(14) -0.0038(11) -0.0063(11) 0.0029(11)
C3 0.0201(14) 0.0147(15) 0.0219(14) -0.0060(11) -0.0105(11) -0.0007(11)
C4 0.0187(13) 0.0126(13) 0.0194(13) -0.0050(11) -0.0108(11) 0.0018(11)
Pd2 0.01237(16) 0.00725(17) 0.01663(16) -0.00237(11) -0.00801(11) 0.00169(11)
Cl2 0.0156(3) 0.0139(3) 0.0278(3) -0.0051(2) -0.0121(3) 0.0025(2)
N3 0.0125(10) 0.0092(11) 0.0197(12) -0.0032(9) -0.0069(9) 0.0000(9)
N4 0.0168(11) 0.0162(12) 0.0179(11) -0.0063(9) -0.0082(9) 0.0022(9)
C5 0.0157(12) 0.0131(13) 0.0214(13) -0.0040(10) -0.0065(11) -0.0039(10)
C6 0.0143(13) 0.0102(14) 0.0266(14) -0.0031(11) -0.0041(11) -0.0006(11)
C7 0.0164(13) 0.0173(15) 0.0214(14) -0.0048(11) -0.0077(11) 0.0048(12)
C8 0.0157(12) 0.0135(13) 0.0169(12) -0.0043(10) -0.0085(10) 0.0025(10)

loop_
_atom_type_symbol
_atom_type_description
_atom_type_scat_dispersion_real
_atom_type_scat_dispersion_imag
_atom_type_scat_source
C C 0.0181 0.0091 'International Tables Vol C Tables 4.2.6.8 and 6.1.1.4'
H H 0.0000 0.0000 'International Tables Vol C Tables 4.2.6.8 and 6.1.1.4'
Cl Cl 0.3639 0.7018 'International Tables Vol C Tables 4.2.6.8 and 6.1.1.4'
N N 0.0311 0.0180 'International Tables Vol C Tables 4.2.6.8 and 6.1.1.4'
Pd Pd 0.1215 3.9337 'International Tables Vol C Tables 4.2.6.8 and 6.1.1.4'

loop_
_geom_angle_atom_site_label_1
_geom_angle_atom_site_label_2
_geom_angle_atom_site_label_3
_geom_angle_site_symmetry_1
_geom_angle_site_symmetry_3
_geom_angle
N1 Pd1 N1 . 2_667 180.0
N1 Pd1 Cl1 . . 89.26(7)
N1 Pd1 Cl1 2_667 . 90.74(7)
N1 Pd1 Cl1 . 2_667 90.74(7)
N1 Pd1 Cl1 2_667 2_667 89.26(7)
Cl1 Pd1 Cl1 . 2_667 179.9990(10)
C4 N1 N2 . . 121.9(2)
C4 N1 Pd1 . . 122.5(2)
N2 N1 Pd1 . . 115.63(17)
C1 N2 N1 . . 117.4(2)
N2 C1 C2 . . 124.2(3)
N2 C1 H1 . . 117.9
C2 C1 H1 . . 117.9
C3 C2 C1 . . 117.0(3)
C3 C2 H2 . . 121.5
C1 C2 H2 . . 121.5
C2 C3 C4 . . 118.1(3)
C2 C3 H3 . . 120.9
C4 C3 H3 . . 120.9
N1 C4 C3 . . 121.5(3)
N1 C4 H4 . . 119.3
C3 C4 H4 . . 119.3
N3 Pd2 N3 . 2_656 180.0000(10)
N3 Pd2 Cl2 . . 89.44(7)
N3 Pd2 Cl2 2_656 . 90.56(7)
N3 Pd2 Cl2 . 2_656 90.56(7)
N3 Pd2 Cl2 2_656 2_656 89.44(7)
Cl2 Pd2 Cl2 . 2_656 180.0
C8 N3 N4 . . 121.2(2)
C8 N3 Pd2 . . 121.78(19)
N4 N3 Pd2 . . 117.00(18)
C5 N4 N3 . . 117.2(2)
N4 C5 C6 . . 124.6(3)
N4 C5 H5 . . 117.7
C6 C5 H5 . . 117.7
C7 C6 C5 . . 116.8(3)
C7 C6 H6 . . 121.6
C5 C6 H6 . . 121.6
C6 C7 C8 . . 118.1(3)
C6 C7 H7 . . 121.0
C8 C7 H7 . . 121.0
N3 C8 C7 . . 122.1(3)
N3 C8 H8 . . 118.9
C7 C8 H8 . . 118.9

loop_
_geom_bond_atom_site_label_1
_geom_bond_atom_site_label_2
_geom_bond_site_symmetry_2
_geom_bond_distance
Pd1 N1 . 2.009(2)
Pd1 N1 2_667 2.009(2)
Pd1 Cl1 . 2.3072(6)
Pd1 Cl1 2_667 2.3073(6)
N1 C4 . 1.333(4)
N1 N2 . 1.344(3)
N2 C1 . 1.329(4)
C1 C2 . 1.396(4)
C1 H1 . 0.9500
C2 C3 . 1.370(4)
C2 H2 . 0.9500
C3 C4 . 1.388(4)
C3 H3 . 0.9500
C4 H4 . 0.9500
Pd2 N3 . 2.003(2)
Pd2 N3 2_656 2.004(2)
Pd2 Cl2 . 2.2969(6)
Pd2 Cl2 2_656 2.2969(6)
N3 C8 . 1.335(4)
N3 N4 . 1.346(3)
N4 C5 . 1.327(3)
C5 C6 . 1.393(4)
C5 H5 . 0.9500
C6 C7 . 1.369(4)
C6 H6 . 0.9500
C7 C8 . 1.377(4)
C7 H7 . 0.9500
C8 H8 . 0.9500

loop_
_geom_hbond_atom_site_label_D
_geom_hbond_atom_site_label_H
_geom_hbond_atom_site_label_A
_geom_hbond_site_symmetry_A
_geom_hbond_distance_DH
_geom_hbond_distance_HA
_geom_hbond_distance_DA
_geom_hbond_angle_DHA
_geom_hbond_publ_flag
C4 H4 N4 2_667 0.95 2.55 3.438(3) 155.0 y
C3 H3 Cl2 1_566 0.95 2.94 3.569(3) 124.6 y
C1 H1 Cl2 1_565 0.95 2.92 3.787(3) 152.7 y
C8 H8 Cl1 1_554 0.95 2.82 3.529(3) 132.1 y

loop_
_geom_torsion_atom_site_label_1
_geom_torsion_atom_site_label_2
_geom_torsion_atom_site_label_3
_geom_torsion_atom_site_label_4
_geom_torsion_site_symmetry_1
_geom_torsion
N1 Pd1 N1 C4 2_667 4E1(10)
Cl1 Pd1 N1 C4 . 90.8(2)
Cl1 Pd1 N1 C4 2_667 -89.2(2)
N1 Pd1 N1 N2 2_667 -14E1(10)
Cl1 Pd1 N1 N2 . -89.38(18)
Cl1 Pd1 N1 N2 2_667 90.62(18)
C4 N1 N2 C1 . 0.1(4)
Pd1 N1 N2 C1 . -179.70(18)
N1 N2 C1 C2 . 0.5(4)
N2 C1 C2 C3 . -0.8(4)
C1 C2 C3 C4 . 0.4(4)
N2 N1 C4 C3 . -0.4(4)
Pd1 N1 C4 C3 . 179.4(2)
C2 C3 C4 N1 . 0.1(4)
N3 Pd2 N3 C8 2_656 -9E1(3)
Cl2 Pd2 N3 C8 . -60.0(2)
Cl2 Pd2 N3 C8 2_656 120.0(2)
N3 Pd2 N3 N4 2_656 9E1(3)
Cl2 Pd2 N3 N4 . 120.08(18)
Cl2 Pd2 N3 N4 2_656 -59.92(18)
C8 N3 N4 C5 . -1.2(4)
Pd2 N3 N4 C5 . 178.73(18)
N3 N4 C5 C6 . -0.7(4)
N4 C5 C6 C7 . 1.5(4)
C5 C6 C7 C8 . -0.4(4)
N4 N3 C8 C7 . 2.4(4)
Pd2 N3 C8 C7 . -177.6(2)
C6 C7 C8 N3 . -1.5(4)
